data_4513014
loop_
_publ_author_name
'Thomas, Sajesh P.'
'Veccham, Srimukh Prasad K. P.'
'Farrugia, Louis J.'
'Guru Row, T. N.'

_publ_section_title
;
 &#x201C;Conformational Simulation&#x201D; of Sulfamethizole by Molecular
 Complexation and Insights from Charge Density Analysis: Role of
 Intramolecular S&#x00B7;&#x00B7;&#x00B7;O Chalcogen Bonding
;
_journal_issue 5
_journal_name_full 'Crystal Growth &amp; Design'
_journal_page_first 2110
_journal_paper_doi 10.1021/cg5016687
_journal_volume 15
_journal_year 2015
_chemical_compound_source 'see text'
_chemical_formula_moiety 'C9 H10 N4 O2 S2, C7 H7 N O2'
_chemical_formula_sum 'C16 H17 N5 O4 S2'
_chemical_formula_weight 407.49
_space_group_IT_number 14
_symmetry_cell_setting monoclinic
_symmetry_Int_Tables_number 14
_symmetry_space_group_name_Hall '-P 2yn'
_symmetry_space_group_name_H-M 'P 1 21/n 1'
_atom_sites_solution_hydrogens geom
_atom_sites_solution_primary direct
_atom_sites_solution_secondary difmap
_cell_angle_alpha 90
_cell_angle_beta 101.883(4)
_cell_angle_gamma 90
_cell_formula_units_Z 4
_cell_length_a 9.3453(4)
_cell_length_b 10.8396(4)
_cell_length_c 18.5068(8)
_cell_measurement_reflns_used 412
_cell_measurement_temperature 293
_cell_measurement_theta_max 25.00
_cell_measurement_theta_min 2.69
_cell_volume 1834.55(13)
_computing_cell_refinement 'SET4 (de Boer & Duisenberg, 1984)'
_computing_data_collection 'Locally modified CAD4 Software (Enraf-Nonius, 1989)'
_computing_data_reduction 'HELENA (Spek, 1997)'
_computing_publication_material 'PLATON (Spek, 2003)'
_computing_structure_refinement 'SHELXL-97 (Sheldrick, 1997)'
_diffrn_ambient_temperature 293
_diffrn_detector_area_resol_mean 18.4
_diffrn_measured_fraction_theta_full 0.999
_diffrn_measured_fraction_theta_max 0.999
_diffrn_measurement_device_type 'Oxford Xcalibur,Eos(Nova) CCD detector'
_diffrn_measurement_method '\w scans'
_diffrn_radiation_monochromator graphite
_diffrn_radiation_probe x-ray
_diffrn_radiation_source 'Rotating Anode'
_diffrn_radiation_type MoK\a
_diffrn_radiation_wavelength 0.71073
_diffrn_reflns_av_R_equivalents 0.0963
_diffrn_reflns_av_sigmaI/netI 0.0509
_diffrn_reflns_limit_h_max 11
_diffrn_reflns_limit_h_min -11
_diffrn_reflns_limit_k_max 12
_diffrn_reflns_limit_k_min -12
_diffrn_reflns_limit_l_max 22
_diffrn_reflns_limit_l_min -21
_diffrn_reflns_number 13916
_diffrn_reflns_reduction_process
;
;
_diffrn_reflns_theta_full 25.00
_diffrn_reflns_theta_max 25.00
_diffrn_reflns_theta_min 2.69
_diffrn_standards_number 0
_exptl_absorpt_coefficient_mu 0.324
_exptl_absorpt_correction_T_max 0.947
_exptl_absorpt_correction_T_min 0.855
_exptl_absorpt_correction_type multi-scan
_exptl_absorpt_process_details 'CrysAlis RED (Oxford Diffraction,2009)'
_exptl_crystal_colour 'pale yellow'
_exptl_crystal_density_diffrn 1.475
_exptl_crystal_density_method 'Not Measured'
_exptl_crystal_description plate
_exptl_crystal_F_000 848
_exptl_crystal_size_max 0.500
_exptl_crystal_size_mid 0.300
_exptl_crystal_size_min 0.170
_refine_diff_density_max 0.304
_refine_diff_density_min -0.425
_refine_diff_density_rms 0.070
_refine_ls_extinction_method none
_refine_ls_goodness_of_fit_ref 1.078
_refine_ls_hydrogen_treatment mixed
_refine_ls_matrix_type full
_refine_ls_number_parameters 269
_refine_ls_number_reflns 3216
_refine_ls_number_restraints 1
_refine_ls_restrained_S_all 1.078
_refine_ls_R_factor_all 0.0559
_refine_ls_R_factor_gt 0.0483
_refine_ls_shift/su_max 0.001
_refine_ls_shift/su_mean 0.000
_refine_ls_structure_factor_coef Fsqd
_refine_ls_weighting_details 'calc w=1/[\s^2^(Fo^2^)+(0.0864P)^2^+0.2030P] where P=(Fo^2^+2Fc^2^)/3'
_refine_ls_weighting_scheme calc
_refine_ls_wR_factor_gt 0.1335
_refine_ls_wR_factor_ref 0.1439
_reflns_number_gt 2747
_reflns_number_total 3216
_reflns_threshold_expression >2\s(i)
_cod_data_source_file cg5016687_si_003.cif
_cod_data_source_block smzPABA
_cod_depositor_comments
;
The following automatic conversions were performed:

'_symmetry_cell_setting' value 'Monoclinic' changed to 'monoclinic'
according to
/usr/data/users/saulius/crontab/automatic-downloads/rss-feeds/ACS/lib/dictionaries/cif_core.dic
dictionary named 'cif_core.dic' version 2.4.2 from 2011-04-26.

Automatic conversion script
Id: cif_fix_values 3271 2015-04-21 07:52:19Z andrius 

 Adding full bibliography for 4512912--4513016.cif.
;
_cod_original_sg_symbol_H-M 'P 21/n'
_cod_database_code 4513014

loop_
_symmetry_equiv_pos_site_id
_symmetry_equiv_pos_as_xyz
1 x,y,z
2 1/2-x,1/2+y,1/2-z
3 -x,-y,-z
4 1/2+x,1/2-y,1/2+z

loop_
_atom_site_aniso_label
_atom_site_aniso_U_11
_atom_site_aniso_U_22
_atom_site_aniso_U_33
_atom_site_aniso_U_23
_atom_site_aniso_U_13
_atom_site_aniso_U_12
S1 0.0371(4) 0.0445(4) 0.0383(4) 0.0005(2) -0.0024(3) 0.0067(2)
S2 0.0426(4) 0.0281(3) 0.0322(3) -0.0013(2) 0.0024(2) -0.0052(2)
O1 0.0382(9) 0.0564(11) 0.0421(9) -0.0024(7) -0.0017(7) -0.0126(8)
O2 0.0810(13) 0.0236(8) 0.0505(10) 0.0019(7) 0.0113(9) -0.0032(8)
N1 0.0432(11) 0.0401(11) 0.0362(10) -0.0019(8) 0.0089(9) 0.0108(8)
N2 0.0372(10) 0.0400(11) 0.0301(10) 0.0001(8) 0.0025(8) 0.0103(8)
N3 0.0364(10) 0.0331(10) 0.0288(9) -0.0010(7) 0.0032(7) 0.0014(8)
N4 0.093(2) 0.075(2) 0.081(2) -0.0018(15) 0.0545(19) -0.0170(18)
C1 0.0449(14) 0.0438(14) 0.0575(16) 0.0032(11) 0.0076(12) 0.0127(11)
C2 0.0367(12) 0.0373(12) 0.0405(13) 0.0053(9) 0.0114(10) 0.0019(9)
C3 0.0300(11) 0.0330(11) 0.0279(11) 0.0027(8) 0.0042(8) -0.0026(8)
C4 0.0377(12) 0.0307(11) 0.0288(11) -0.0034(8) 0.0029(9) -0.0003(9)
C5 0.0384(12) 0.0286(11) 0.0310(11) -0.0035(8) 0.0011(9) -0.0007(9)
C6 0.0557(15) 0.0309(12) 0.0296(12) -0.0015(8) 0.0040(10) -0.0020(10)
C7 0.0578(15) 0.0425(14) 0.0395(13) -0.0093(10) 0.0183(12) -0.0115(11)
C8 0.0470(14) 0.0560(16) 0.0551(16) -0.0104(12) 0.0205(12) 0.0063(12)
C9 0.0512(14) 0.0341(12) 0.0411(13) -0.0017(10) 0.0088(11) 0.0095(10)
O3 0.0519(11) 0.0379(10) 0.0739(13) -0.0099(8) -0.0058(9) 0.0155(8)
O4 0.0507(11) 0.0510(10) 0.0517(10) -0.0010(8) -0.0081(9) 0.0208(8)
N5 0.0726(16) 0.0473(14) 0.0510(15) -0.0073(11) -0.0083(12) 0.0295(12)
C10 0.0326(11) 0.0310(11) 0.0443(13) 0.0019(9) 0.0070(10) 0.0033(9)
C11 0.0278(10) 0.0294(11) 0.0375(12) 0.0014(8) 0.0061(9) 0.0024(8)
C12 0.0368(12) 0.0280(11) 0.0425(13) -0.0070(9) 0.0059(10) -0.0005(9)
C13 0.0381(12) 0.0391(12) 0.0344(12) -0.0050(9) -0.0036(9) 0.0040(10)
C14 0.0327(11) 0.0311(11) 0.0367(12) 0.0023(8) 0.0055(9) 0.0075(9)
C15 0.0374(12) 0.0367(12) 0.0416(13) -0.0089(9) 0.0025(10) 0.0054(9)
C16 0.0369(12) 0.0447(13) 0.0333(12) -0.0050(9) -0.0009(9) 0.0100(10)

loop_
_atom_site_label
_atom_site_type_symbol
_atom_site_thermal_displace_type
_atom_site_fract_x
_atom_site_fract_y
_atom_site_fract_z
_atom_site_occupancy
_atom_site_U_iso_or_equiv
_atom_site_calc_flag
_atom_site_refinement_flags
S1 S Uani 0.17751(6) 0.15327(5) 0.36886(3) 1.000 0.0414(2) . .
S2 S Uani 0.34766(6) -0.09280(5) 0.32521(3) 1.000 0.0351(2) . .
O1 O Uani 0.19577(18) -0.06838(15) 0.29371(9) 1.000 0.0470(6) . .
O2 O Uani 0.3929(2) -0.21887(14) 0.33704(9) 1.000 0.0520(6) . .
N1 N Uani 0.2993(2) 0.24057(17) 0.49562(10) 1.000 0.0397(6) . .
N2 N Uani 0.3733(2) 0.13668(17) 0.48297(11) 1.000 0.0364(6) . .
N3 N Uani 0.39493(19) -0.02629(15) 0.40519(9) 1.000 0.0333(6) . .
N4 N Uani 0.7078(4) 0.1626(3) 0.14362(19) 1.000 0.0778(12) . .
C1 C Uani 0.0927(3) 0.3687(2) 0.43425(15) 1.000 0.0492(8) . .
C2 C Uani 0.1946(2) 0.2615(2) 0.43966(12) 1.000 0.0377(7) . .
C3 C Uani 0.3286(2) 0.07489(19) 0.41992(11) 1.000 0.0306(6) . .
C4 C Uani 0.4518(2) -0.02305(18) 0.26817(11) 1.000 0.0330(7) . .
C5 C Uani 0.3997(2) 0.08395(18) 0.22884(11) 1.000 0.0335(7) . .
C6 C Uani 0.4848(3) 0.14423(19) 0.18776(12) 1.000 0.0394(8) . .
C7 C Uani 0.6235(3) 0.0999(2) 0.18457(13) 1.000 0.0454(8) . .
C8 C Uani 0.6746(3) -0.0071(2) 0.22384(14) 1.000 0.0513(9) . .
C9 C Uani 0.5898(3) -0.0680(2) 0.26515(13) 1.000 0.0422(8) . .
O3 O Uani 0.8444(2) 0.02790(16) 0.43331(11) 1.000 0.0573(7) . .
O4 O Uani 0.94590(19) 0.13656(16) 0.53275(10) 1.000 0.0538(6) . .
N5 N Uani 0.4651(3) 0.5125(2) 0.36760(15) 1.000 0.0600(9) . .
C10 C Uani 0.8505(2) 0.1242(2) 0.47494(12) 1.000 0.0361(7) . .
C11 C Uani 0.7419(2) 0.22111(18) 0.45015(11) 1.000 0.0317(6) . .
C12 C Uani 0.6501(2) 0.21418(19) 0.38073(12) 1.000 0.0361(7) . .
C13 C Uani 0.5559(2) 0.3090(2) 0.35463(12) 1.000 0.0388(7) . .
C14 C Uani 0.5521(2) 0.41548(18) 0.39654(12) 1.000 0.0337(7) . .
C15 C Uani 0.6416(2) 0.4210(2) 0.46679(13) 1.000 0.0394(7) . .
C16 C Uani 0.7350(2) 0.3260(2) 0.49284(12) 1.000 0.0395(7) . .
H1A H Uiso 0.12190 0.43110 0.40350 1.000 0.0740 calc R
H1B H Uiso 0.09560 0.40180 0.48260 1.000 0.0740 calc R
H1C H Uiso -0.00490 0.34210 0.41320 1.000 0.0740 calc R
H2 H Uiso 0.440(3) 0.112(2) 0.5155(14) 1.000 0.039(7) . .
H4A H Uiso 0.670(6) 0.217(4) 0.111(2) 1.000 0.17(2) . .
H4B H Uiso 0.793(4) 0.125(3) 0.147(2) 1.000 0.091(13) . .
H5 H Uiso 0.30730 0.11420 0.23060 1.000 0.0400 calc R
H6 H Uiso 0.44970 0.21520 0.16190 1.000 0.0470 calc R
H8 H Uiso 0.76690 -0.03750 0.22200 1.000 0.0620 calc R
H9 H Uiso 0.62480 -0.13900 0.29100 1.000 0.0510 calc R
H3 H Uiso 0.914(6) -0.027(5) 0.444(3) 1.000 0.17(2) . .
H5A H Uiso 0.465(3) 0.579(2) 0.3930(14) 1.000 0.041(7) . .
H5B H Uiso 0.418(4) 0.503(3) 0.3251(19) 1.000 0.073(10) . .
H12 H Uiso 0.65250 0.14450 0.35170 1.000 0.0430 calc R
H13 H Uiso 0.49390 0.30210 0.30850 1.000 0.0470 calc R
H15 H Uiso 0.63790 0.48990 0.49630 1.000 0.0470 calc R
H16 H Uiso 0.79460 0.33170 0.53960 1.000 0.0470 calc R

loop_
_atom_type_symbol
_atom_type_description
_atom_type_scat_dispersion_real
_atom_type_scat_dispersion_imag
_atom_type_scat_source
S S 0.1246 0.1234 'International Tables Vol C Tables 4.2.6.8 and 6.1.1.4'
O O 0.0106 0.0060 'International Tables Vol C Tables 4.2.6.8 and 6.1.1.4'
N N 0.0061 0.0033 'International Tables Vol C Tables 4.2.6.8 and 6.1.1.4'
H H 0.0000 0.0000 'International Tables Vol C Tables 4.2.6.8 and 6.1.1.4'
C C 0.0033 0.0016 'International Tables Vol C Tables 4.2.6.8 and 6.1.1.4'

loop_
_geom_angle_atom_site_label_1
_geom_angle_atom_site_label_2
_geom_angle_atom_site_label_3
_geom_angle
_geom_angle_publ_flag
C2 S1 C3 88.97(10) yes
O1 S2 O2 118.09(10) yes
O1 S2 N3 110.31(10) yes
O1 S2 C4 107.47(10) yes
O2 S2 N3 105.52(9) yes
O2 S2 C4 108.73(10) yes
N3 S2 C4 106.12(9) yes
C10 O3 H3 118(4) no
N2 N1 C2 109.53(18) yes
N1 N2 C3 118.99(18) yes
S2 N3 C3 120.51(15) yes
C3 N2 H2 122.2(16) no
N1 N2 H2 118.7(17) no
C7 N4 H4B 110(2) no
H4A N4 H4B 127(4) no
C7 N4 H4A 121(4) no
H5A N5 H5B 124(3) no
C14 N5 H5A 119.8(17) no
C14 N5 H5B 116(2) no
S1 C2 N1 114.99(16) yes
N1 C2 C1 124.0(2) yes
S1 C2 C1 121.04(17) yes
S1 C3 N3 130.95(16) yes
N2 C3 N3 121.54(18) yes
S1 C3 N2 107.51(15) yes
C5 C4 C9 119.66(18) no
S2 C4 C5 119.62(15) yes
S2 C4 C9 120.60(16) yes
C4 C5 C6 120.14(19) no
C5 C6 C7 120.6(2) no
N4 C7 C6 119.6(2) yes
C6 C7 C8 119.0(2) no
N4 C7 C8 121.4(3) yes
C7 C8 C9 120.8(3) no
C4 C9 C8 119.9(2) no
C2 C1 H1B 109.00 no
C2 C1 H1C 109.00 no
H1A C1 H1B 109.00 no
H1A C1 H1C 110.00 no
C2 C1 H1A 109.00 no
H1B C1 H1C 109.00 no
C4 C5 H5 120.00 no
C6 C5 H5 120.00 no
C7 C6 H6 120.00 no
C5 C6 H6 120.00 no
C7 C8 H8 120.00 no
C9 C8 H8 120.00 no
C4 C9 H9 120.00 no
C8 C9 H9 120.00 no
O4 C10 C11 121.1(2) yes
O3 C10 O4 122.2(2) yes
O3 C10 C11 116.71(19) yes
C10 C11 C16 121.11(18) no
C12 C11 C16 118.39(18) no
C10 C11 C12 120.34(18) no
C11 C12 C13 120.82(19) no
C12 C13 C14 120.7(2) no
N5 C14 C13 119.9(2) yes
C13 C14 C15 118.34(19) no
N5 C14 C15 121.7(2) yes
C14 C15 C16 120.8(2) no
C11 C16 C15 120.9(2) no
C11 C12 H12 120.00 no
C13 C12 H12 120.00 no
C12 C13 H13 120.00 no
C14 C13 H13 120.00 no
C14 C15 H15 120.00 no
C16 C15 H15 120.00 no
C11 C16 H16 120.00 no
C15 C16 H16 120.00 no

loop_
_geom_bond_atom_site_label_1
_geom_bond_atom_site_label_2
_geom_bond_distance
_geom_bond_publ_flag
S1 C2 1.741(2) yes
S1 C3 1.749(2) yes
S2 O1 1.4436(18) yes
S2 O2 1.4339(16) yes
S2 N3 1.6237(17) yes
S2 C4 1.748(2) yes
O3 C10 1.292(3) yes
O4 C10 1.251(3) yes
O3 H3 0.87(6) no
N1 N2 1.367(3) yes
N1 C2 1.290(3) yes
N2 C3 1.336(3) yes
N3 C3 1.316(3) yes
N4 C7 1.379(4) yes
N2 H2 0.82(3) no
N4 H4A 0.87(4) no
N4 H4B 0.89(4) no
N5 C14 1.369(3) yes
N5 H5B 0.83(3) no
N5 H5A 0.86(2) no
C1 C2 1.493(3) no
C4 C9 1.391(3) no
C4 C5 1.402(3) no
C5 C6 1.374(3) no
C6 C7 1.395(4) no
C7 C8 1.400(3) no
C8 C9 1.378(4) no
C1 H1B 0.9600 no
C1 H1A 0.9600 no
C1 H1C 0.9600 no
C5 H5 0.9300 no
C6 H6 0.9300 no
C8 H8 0.9300 no
C9 H9 0.9300 no
C10 C11 1.467(3) no
C11 C16 1.394(3) no
C11 C12 1.392(3) no
C12 C13 1.375(3) no
C13 C14 1.395(3) no
C14 C15 1.395(3) no
C15 C16 1.372(3) no
C12 H12 0.9300 no
C13 H13 0.9300 no
C15 H15 0.9300 no
C16 H16 0.9300 no

loop_
_geom_contact_atom_site_label_1
_geom_contact_atom_site_label_2
_geom_contact_distance
_geom_contact_site_symmetry_2
_geom_contact_publ_flag
S1 O1 2.7989(17) . no
S1 N2 2.500(2) . no
S1 H5 3.0800 . no
O1 S1 2.7989(17) . no
O1 N5 3.177(3) 2_545 no
O2 N5 3.016(3) 1_545 no
O3 O4 2.628(3) 3_756 no
O4 O3 2.628(3) 3_756 no
O1 H13 2.7000 2_545 no
O1 H5B 2.37(3) 2_545 no
O1 H5 2.6200 . no
O1 H6 2.9100 2_545 no
O2 H5 2.7200 2_545 no
O2 H5A 2.46(2) 1_545 no
O2 H9 2.6300 . no
O3 H3 2.85(6) 3_756 no
O3 H12 2.4500 . no
O4 H4A 2.79(5) 4_555 no
O4 H3 1.75(6) 3_756 no
O4 H16 2.5600 . no
O4 H6 2.8700 4_555 no
N1 S1 2.5680(19) . no
N1 N4 3.209(4) 4_455 no
N2 S1 2.500(2) . no
N2 N3 2.926(3) 3_656 no
N3 N2 2.926(3) 3_656 no
N4 N1 3.209(4) 4_554 no
N5 O1 3.177(3) 2_555 no
N5 O2 3.016(3) 1_565 no
N1 H4A 2.70(4) 4_455 no
N3 H2 2.11(3) 3_656 no
N4 H9 2.7900 2_655 no
N5 H4B 2.63(4) 2_655 no
N5 H15 2.8800 3_666 no
C1 C15 3.584(3) 3_666 no
C3 C12 3.568(3) . no
C3 C10 3.548(3) 3_656 no
C4 C12 3.577(3) . no
C5 C13 3.479(3) . no
C5 C12 3.558(3) . no
C6 C13 3.511(3) . no
C10 C3 3.548(3) 3_656 no
C12 C5 3.558(3) . no
C12 C3 3.568(3) . no
C12 C4 3.577(3) . no
C13 C5 3.479(3) . no
C13 C6 3.511(3) . no
C15 C15 3.576(3) 3_666 no
C15 C1 3.584(3) 3_666 no
C1 H15 3.0000 3_666 no
C3 H2 3.02(3) 3_656 no
C4 H12 2.8300 . no
C5 H1A 2.9300 2_545 no
C5 H5B 3.06(4) 2_545 no
C5 H13 2.8300 . no
C5 H12 2.9900 . no
C6 H13 2.8000 . no
C6 H16 2.9600 4_454 no
C6 H1A 2.9100 2_545 no
C7 H12 3.0900 . no
C8 H12 2.9200 . no
C9 H12 2.8000 . no
C10 H1C 3.0600 1_655 no
C10 H3 2.62(6) 3_756 no
C11 H1C 2.9100 1_655 no
C13 H8 2.9100 2_655 no
C14 H4B 2.90(3) 2_655 no
C14 H15 3.1000 3_666 no
C14 H8 3.0800 2_655 no
C15 H15 2.9900 3_666 no
C15 H5A 2.97(3) 3_666 no
C16 H1C 3.1000 1_655 no
H1A C6 2.9100 2_555 no
H1A C5 2.9300 2_555 no
H1C C10 3.0600 1_455 no
H1C C11 2.9100 1_455 no
H1C C16 3.1000 1_455 no
H2 N3 2.11(3) 3_656 no
H2 C3 3.02(3) 3_656 no
H3 O3 2.85(6) 3_756 no
H3 H3 2.42(8) 3_756 no
H3 O4 1.75(6) 3_756 no
H3 C10 2.62(6) 3_756 no
H4A O4 2.79(5) 4_454 no
H4A H6 2.4300 . no
H4A N1 2.70(4) 4_554 no
H4B H8 2.2900 . no
H4B N5 2.63(4) 2_645 no
H4B H5A 2.57(5) 2_645 no
H4B C14 2.90(3) 2_645 no
H5 O2 2.7200 2_555 no
H5 O1 2.6200 . no
H5 S1 3.0800 . no
H5 H5B 2.4600 2_545 no
H5A C15 2.97(3) 3_666 no
H5A H15 2.5500 3_666 no
H5A O2 2.46(2) 1_565 no
H5A H15 2.4300 . no
H5A H4B 2.57(5) 2_655 no
H5B C5 3.06(4) 2_555 no
H5B H13 2.3300 . no
H5B O1 2.37(3) 2_555 no
H5B H5 2.4600 2_555 no
H6 H4A 2.4300 . no
H6 O1 2.9100 2_555 no
H6 O4 2.8700 4_454 no
H6 H16 2.4800 4_454 no
H8 C14 3.0800 2_645 no
H8 C13 2.9100 2_645 no
H8 H4B 2.2900 . no
H9 N4 2.7900 2_645 no
H9 O2 2.6300 . no
H12 O3 2.4500 . no
H12 C4 2.8300 . no
H12 C5 2.9900 . no
H12 C7 3.0900 . no
H12 C8 2.9200 . no
H12 C9 2.8000 . no
H13 C5 2.8300 . no
H13 C6 2.8000 . no
H13 H5B 2.3300 . no
H13 O1 2.7000 2_555 no
H15 H5A 2.4300 . no
H15 N5 2.8800 3_666 no
H15 C1 3.0000 3_666 no
H15 C14 3.1000 3_666 no
H15 C15 2.9900 3_666 no
H15 H5A 2.5500 3_666 no
H16 O4 2.5600 . no
H16 C6 2.9600 4_555 no
H16 H6 2.4800 4_555 no

loop_
_geom_hbond_atom_site_label_D
_geom_hbond_atom_site_label_H
_geom_hbond_atom_site_label_A
_geom_hbond_distance_DH
_geom_hbond_distance_HA
_geom_hbond_distance_DA
_geom_hbond_angle_DHA
_geom_hbond_site_symmetry_A
_geom_hbond_publ_flag
N2 H2 N3 0.82(3) 2.11(3) 2.926(3) 173(2) 3_656 yes
O3 H3 O4 0.87(6) 1.75(6) 2.628(3) 179(8) 3_756 yes
N5 H5A O2 0.86(2) 2.46(2) 3.016(3) 123(2) 1_565 yes
N5 H5B O1 0.83(3) 2.37(3) 3.177(3) 168(3) 2_555 yes

loop_
_geom_torsion_atom_site_label_1
_geom_torsion_atom_site_label_2
_geom_torsion_atom_site_label_3
_geom_torsion_atom_site_label_4
_geom_torsion
_geom_torsion_publ_flag
C3 S1 C2 N1 -1.07(17) no
C3 S1 C2 C1 179.45(19) no
C2 S1 C3 N2 0.36(16) no
C2 S1 C3 N3 -180.0(2) no
O1 S2 N3 C3 -28.31(19) no
O2 S2 N3 C3 -156.91(17) no
C4 S2 N3 C3 87.80(18) no
O1 S2 C4 C5 30.14(19) no
O1 S2 C4 C9 -154.04(17) no
O2 S2 C4 C5 159.04(16) no
O2 S2 C4 C9 -25.1(2) no
N3 S2 C4 C5 -87.87(18) no
N3 S2 C4 C9 87.95(19) no
C2 N1 N2 C3 -1.2(3) no
N2 N1 C2 S1 1.4(2) no
N2 N1 C2 C1 -179.1(2) no
N1 N2 C3 S1 0.4(2) no
N1 N2 C3 N3 -179.36(19) no
S2 N3 C3 S1 5.8(3) no
S2 N3 C3 N2 -174.52(16) no
S2 C4 C5 C6 175.64(16) no
C9 C4 C5 C6 -0.2(3) no
S2 C4 C9 C8 -175.60(18) no
C5 C4 C9 C8 0.2(3) no
C4 C5 C6 C7 0.1(3) no
C5 C6 C7 N4 -179.3(2) no
C5 C6 C7 C8 0.1(3) no
N4 C7 C8 C9 179.3(3) no
C6 C7 C8 C9 -0.1(4) no
C7 C8 C9 C4 -0.1(4) no
O3 C10 C11 C12 -7.6(3) no
O3 C10 C11 C16 177.00(19) no
O4 C10 C11 C12 170.8(2) no
O4 C10 C11 C16 -4.6(3) no
C10 C11 C12 C13 -174.89(19) no
C16 C11 C12 C13 0.6(3) no
C10 C11 C16 C15 174.55(19) no
C12 C11 C16 C15 -0.9(3) no
C11 C12 C13 C14 1.2(3) no
C12 C13 C14 N5 175.4(2) no
C12 C13 C14 C15 -2.7(3) no
N5 C14 C15 C16 -175.7(2) no
C13 C14 C15 C16 2.4(3) no
C14 C15 C16 C11 -0.6(3) no
